data_4029812
loop_
_publ_author_name
'Zhang, Hong-Hao'
'Wang, Yue-Ming'
'Xie, Yuan-Wei'
'Zhu, Zi-Qi'
'Shi, Feng'
'Tu, Shu-Jiang'

_publ_section_title
;
 Organocatalytic Chemo-, (E/Z)- and Enantioselective Formal Alkenylation
 of Indole-Derived Hydroxylactams Using o-Hydroxystyrenes as a Source of
 Alkenyl Group.
;
_journal_issue 15
_journal_name_full 'The Journal of organic chemistry'
_journal_page_first 7141
_journal_page_last 7151
_journal_paper_doi 10.1021/jo501293m
_journal_volume 79
_journal_year 2014
_chemical_absolute_configuration ad
_chemical_formula_sum 'C34 H25 Cl N2 O3'
_chemical_formula_weight 545.01
_chemical_name_systematic
; 
 ? 
;
_space_group_crystal_system monoclinic
_space_group_IT_number 4
_space_group_name_Hall 'P 2yb'
_space_group_name_H-M_alt 'P 1 21 1'
_symmetry_space_group_name_Hall 'P 2yb'
_symmetry_space_group_name_H-M 'P 1 21 1'
_atom_sites_solution_hydrogens geom
_audit_creation_method SHELXL-2014
_cell_angle_alpha 90
_cell_angle_beta 90.634(14)
_cell_angle_gamma 90
_cell_formula_units_Z 2
_cell_length_a 13.720(3)
_cell_length_b 7.2534(18)
_cell_length_c 14.954(4)
_cell_measurement_reflns_used 6660
_cell_measurement_temperature 296(2)
_cell_measurement_theta_max 20.46
_cell_measurement_theta_min 2.72
_cell_volume 1488.1(6)
_computing_cell_refinement 'Bruker SAINT'
_computing_data_collection 'Bruker APEX2'
_computing_data_reduction 'Bruker SAINT'
_computing_molecular_graphics 'Bruker SHELXTL'
_computing_publication_material 'Bruker SHELXTL'
_computing_structure_refinement 'SHELXL-2014 (Sheldrick, 2014)'
_computing_structure_solution 'SHELXS-97 (Sheldrick, 2008)'
_diffrn_ambient_temperature 296(2)
_diffrn_measured_fraction_theta_full 0.989
_diffrn_measured_fraction_theta_max 0.961
_diffrn_measurement_device_type 'Bruker APEX-II CCD'
_diffrn_measurement_method '\f and \w scans'
_diffrn_radiation_type MoK\a
_diffrn_radiation_wavelength 0.71073
_diffrn_reflns_av_R_equivalents 0.0670
_diffrn_reflns_av_unetI/netI 0.1079
_diffrn_reflns_Laue_measured_fraction_full 0.989
_diffrn_reflns_Laue_measured_fraction_max 0.961
_diffrn_reflns_limit_h_max 17
_diffrn_reflns_limit_h_min -17
_diffrn_reflns_limit_k_max 9
_diffrn_reflns_limit_k_min -8
_diffrn_reflns_limit_l_max 19
_diffrn_reflns_limit_l_min -19
_diffrn_reflns_number 22859
_diffrn_reflns_point_group_measured_fraction_full 0.920
_diffrn_reflns_point_group_measured_fraction_max 0.859
_diffrn_reflns_theta_full 25.242
_diffrn_reflns_theta_max 28.011
_diffrn_reflns_theta_min 1.362
_exptl_absorpt_coefficient_mu 0.164
_exptl_absorpt_correction_T_max 0.746
_exptl_absorpt_correction_T_min 0.507
_exptl_absorpt_correction_type multi-scan
_exptl_absorpt_process_details SADABS
_exptl_crystal_colour colourless
_exptl_crystal_density_diffrn 1.216
_exptl_crystal_F_000 568
_exptl_crystal_size_max 0.200
_exptl_crystal_size_mid 0.050
_exptl_crystal_size_min 0.030
_refine_diff_density_max 0.553
_refine_diff_density_min -0.464
_refine_diff_density_rms 0.158
_refine_ls_abs_structure_details
; 
 Flack x determined using 889 quotients [(I+)-(I-)]/[(I+)+(I-)] 
 (Parsons, Flack and Wagner, Acta Cryst. B69 (2013) 249-259). 
;
_refine_ls_abs_structure_Flack -0.04(6)
_refine_ls_extinction_coef 0.101(10)
_refine_ls_extinction_expression Fc^*^=kFc[1+0.001xFc^2^\l^3^/sin(2\q)]^-1/4^
_refine_ls_extinction_method SHELXL
_refine_ls_goodness_of_fit_ref 0.939
_refine_ls_hydrogen_treatment constr
_refine_ls_matrix_type full
_refine_ls_number_parameters 363
_refine_ls_number_reflns 6197
_refine_ls_number_restraints 1
_refine_ls_restrained_S_all 0.939
_refine_ls_R_factor_all 0.1803
_refine_ls_R_factor_gt 0.0655
_refine_ls_shift/su_max 0.011
_refine_ls_shift/su_mean 0.001
_refine_ls_structure_factor_coef Fsqd
_refine_ls_weighting_details 'w=1/[\s^2^(Fo^2^)+(0.1148P)^2^] where P=(Fo^2^+2Fc^2^)/3'
_refine_ls_weighting_scheme calc
_refine_ls_wR_factor_gt 0.1470
_refine_ls_wR_factor_ref 0.2103
_reflns_Friedel_coverage 0.659
_reflns_Friedel_fraction_full 0.838
_reflns_Friedel_fraction_max 0.740
_reflns_number_gt 2697
_reflns_number_total 6197
_reflns_threshold_expression 'I > 2\s(I)'
_cod_data_source_file jo501293m_si_002.cif
_cod_data_source_block SF140529_ZHH_0m
_cod_depositor_comments
;
The following automatic conversions were performed:

'_chemical_absolute_configuration' value 'AD' changed to 'ad'
according to
/usr/data/users/saulius/crontab/automatic-downloads/rss-feeds/ACS/lib/dictionaries/cif_core.dic
dictionary named 'cif_core.dic' version 2.4.2 from
2011-04-26.

'_exptl_absorpt_correction_type' value 'MULTI-SCAN'
changed to 'multi-scan' according to
/usr/data/users/saulius/crontab/automatic-downloads/rss-feeds/ACS/lib/dictionaries/cif_core.dic
dictionary named 'cif_core.dic' version 2.4.2 from 2011-04-26.

Automatic conversion script
Id: cif_fix_values 2281 2013-09-26 08:29:07Z andrius 

 Adding full bibliography for 4029812.cif.
;
_cod_database_code 4029812
_shelx_space_group_comment
; 
The symmetry employed for this shelxl refinement is uniquely defined 
by the following loop, which should always be used as a source of 
symmetry information in preference to the above space-group names. 
They are only intended as comments. 
;
_shelx_estimated_absorpt_t_min 0.968
_shelx_estimated_absorpt_t_max 0.995
_shelxl_version_number 2014-3

loop_
_space_group_symop_operation_xyz
'x, y, z'
'-x, y+1/2, -z'

loop_
_atom_site_label
_atom_site_type_symbol
_atom_site_fract_x
_atom_site_fract_y
_atom_site_fract_z
_atom_site_U_iso_or_equiv
_atom_site_adp_type
_atom_site_occupancy
_atom_site_site_symmetry_order
_atom_site_calc_flag
_atom_site_refinement_flags_posn
_atom_site_refinement_flags_adp
Cl1 Cl 0.30107(14) 0.3004(7) 0.62516(17) 0.1895(17) Uani 1 1 d . .
N1 N 0.7830(3) 0.6203(7) 0.8334(3) 0.0677(13) Uani 1 1 d . .
N2 N 0.6505(3) 0.1963(7) 0.8977(2) 0.0668(12) Uani 1 1 d . .
H2A H 0.6878 0.1091 0.9166 0.080 Uiso 1 1 calc R U
O1 O 0.8028(3) 0.9008(8) 0.9029(3) 0.0965(14) Uani 1 1 d . .
O2 O 0.7727(3) 0.0942(6) 0.6287(2) 0.0737(11) Uani 1 1 d . .
O3 O 0.7802(4) 0.3580(9) 0.5504(3) 0.125(2) Uani 1 1 d . .
C1 C 0.8121(4) 0.7289(11) 0.9020(4) 0.0740(17) Uani 1 1 d . .
C2 C 0.8539(4) 0.6114(9) 0.9711(4) 0.0686(17) Uani 1 1 d . .
C3 C 0.9006(4) 0.6539(12) 1.0521(4) 0.086(2) Uani 1 1 d . .
H3 H 0.9115 0.7757 1.0688 0.103 Uiso 1 1 calc R U
C4 C 0.9301(5) 0.5107(15) 1.1062(4) 0.097(2) Uani 1 1 d . .
H4 H 0.9621 0.5365 1.1599 0.117 Uiso 1 1 calc R U
C5 C 0.9132(5) 0.3309(13) 1.0828(4) 0.092(2) Uani 1 1 d . .
H5 H 0.9328 0.2370 1.1213 0.110 Uiso 1 1 calc R U
C6 C 0.8671(4) 0.2862(10) 1.0022(3) 0.0722(16) Uani 1 1 d . .
H6 H 0.8564 0.1641 0.9859 0.087 Uiso 1 1 calc R U
C7 C 0.8381(3) 0.4277(9) 0.9480(3) 0.0597(15) Uani 1 1 d . .
C8 C 0.7859(4) 0.4213(8) 0.8564(3) 0.0577(14) Uani 1 1 d . .
C9 C 0.6806(4) 0.3639(8) 0.8630(3) 0.0610(15) Uani 1 1 d . .
C10 C 0.5492(4) 0.1943(10) 0.8963(3) 0.0701(16) Uani 1 1 d . .
C11 C 0.4846(5) 0.0593(13) 0.9243(4) 0.097(2) Uani 1 1 d . .
H11 H 0.5062 -0.0526 0.9475 0.116 Uiso 1 1 calc R U
C12 C 0.3851(6) 0.1003(17) 0.9159(5) 0.122(3) Uani 1 1 d . .
H12 H 0.3399 0.0129 0.9341 0.146 Uiso 1 1 calc R U
C13 C 0.3521(6) 0.263(2) 0.8820(5) 0.131(4) Uani 1 1 d . .
H13 H 0.2853 0.2845 0.8786 0.158 Uiso 1 1 calc R U
C14 C 0.4150(5) 0.3967(14) 0.8527(4) 0.107(3) Uani 1 1 d . .
H14 H 0.3913 0.5059 0.8283 0.128 Uiso 1 1 calc R U
C15 C 0.5182(4) 0.3648(11) 0.8604(3) 0.0773(18) Uani 1 1 d . .
C16 C 0.6021(4) 0.4665(10) 0.8383(3) 0.0708(17) Uani 1 1 d . .
C17 C 0.6117(5) 0.6540(11) 0.7955(4) 0.092(2) Uani 1 1 d . .
H17A H 0.5951 0.7492 0.8383 0.110 Uiso 1 1 calc R U
H17B H 0.5673 0.6636 0.7448 0.110 Uiso 1 1 calc R U
C18 C 0.7154(4) 0.6808(10) 0.7647(4) 0.0814(17) Uani 1 1 d . .
H18A H 0.7259 0.6107 0.7104 0.098 Uiso 1 1 calc R U
H18B H 0.7265 0.8100 0.7516 0.098 Uiso 1 1 calc R U
C19 C 0.8383(3) 0.2994(8) 0.7910(3) 0.0601(14) Uani 1 1 d . .
H19 H 0.8210 0.1756 0.7938 0.072 Uiso 1 1 calc R U
C20 C 0.9053(4) 0.3382(9) 0.7299(3) 0.0649(15) Uani 1 1 d . .
C21 C 0.9500(5) 0.5232(12) 0.7125(5) 0.107(2) Uani 1 1 d . .
H21A H 0.9466 0.5971 0.7657 0.161 Uiso 1 1 calc R U
H21B H 0.9150 0.5833 0.6648 0.161 Uiso 1 1 calc R U
H21C H 1.0169 0.5076 0.6960 0.161 Uiso 1 1 calc R U
C22 C 0.9387(4) 0.1813(9) 0.6703(3) 0.0646(15) Uani 1 1 d . .
C23 C 1.0368(4) 0.1496(10) 0.6589(3) 0.0800(18) Uani 1 1 d . .
H23 H 1.0819 0.2234 0.6889 0.096 Uiso 1 1 calc R U
C24 C 1.0697(5) 0.0099(11) 0.6038(4) 0.087(2) Uani 1 1 d . .
H24 H 1.1362 -0.0113 0.5982 0.105 Uiso 1 1 calc R U
C25 C 1.0048(5) -0.0959(11) 0.5580(4) 0.089(2) Uani 1 1 d . .
H25 H 1.0273 -0.1884 0.5204 0.106 Uiso 1 1 calc R U
C26 C 0.9069(5) -0.0683(10) 0.5662(4) 0.0826(18) Uani 1 1 d . .
H26 H 0.8625 -0.1421 0.5353 0.099 Uiso 1 1 calc R U
C27 C 0.8746(4) 0.0732(9) 0.6220(3) 0.0674(16) Uani 1 1 d . .
C28 C 0.7340(5) 0.2482(12) 0.5905(4) 0.086(2) Uani 1 1 d . .
C29 C 0.6264(4) 0.2548(11) 0.6024(4) 0.086(2) Uani 1 1 d . .
C30 C 0.5749(5) 0.1383(11) 0.6551(4) 0.087(2) Uani 1 1 d . .
H30 H 0.6078 0.0473 0.6872 0.105 Uiso 1 1 calc R U
C31 C 0.4748(5) 0.1518(14) 0.6620(4) 0.107(3) Uani 1 1 d . .
H31 H 0.4413 0.0688 0.6978 0.128 Uiso 1 1 calc R U
C32 C 0.4260(5) 0.2824(15) 0.6181(5) 0.112(3) Uani 1 1 d . .
C33 C 0.4752(6) 0.4077(18) 0.5680(6) 0.151(4) Uani 1 1 d . .
H33 H 0.4413 0.5009 0.5383 0.181 Uiso 1 1 calc R U
C34 C 0.5778(5) 0.3962(15) 0.5611(5) 0.126(3) Uani 1 1 d . .
H34 H 0.6119 0.4841 0.5287 0.152 Uiso 1 1 calc R U

loop_
_atom_site_aniso_label
_atom_site_aniso_U_11
_atom_site_aniso_U_22
_atom_site_aniso_U_33
_atom_site_aniso_U_23
_atom_site_aniso_U_13
_atom_site_aniso_U_12
Cl1 0.0713(12) 0.339(5) 0.1578(19) 0.009(3) -0.0140(11) 0.012(2)
N1 0.071(3) 0.055(4) 0.077(3) 0.004(3) 0.001(2) 0.000(2)
N2 0.068(3) 0.072(4) 0.060(2) 0.000(3) 0.005(2) 0.004(3)
O1 0.095(3) 0.065(4) 0.130(4) -0.011(3) 0.017(2) -0.004(3)
O2 0.071(3) 0.086(3) 0.065(2) 0.000(2) 0.0036(18) -0.005(2)
O3 0.093(3) 0.162(6) 0.121(4) 0.073(4) 0.018(3) 0.001(3)
C1 0.062(4) 0.063(6) 0.098(5) -0.012(4) 0.017(3) -0.006(3)
C2 0.054(3) 0.081(6) 0.071(3) -0.017(3) 0.006(3) -0.002(3)
C3 0.070(4) 0.099(6) 0.089(4) -0.035(4) 0.006(3) -0.005(4)
C4 0.086(4) 0.133(8) 0.072(4) -0.026(5) -0.013(3) 0.007(5)
C5 0.085(4) 0.119(7) 0.072(4) -0.006(4) -0.009(3) 0.014(4)
C6 0.069(3) 0.085(5) 0.063(3) -0.005(3) -0.002(3) 0.008(3)
C7 0.054(3) 0.069(5) 0.056(3) -0.010(3) 0.006(2) -0.002(3)
C8 0.063(3) 0.054(4) 0.057(3) 0.001(3) 0.006(2) 0.002(3)
C9 0.064(4) 0.063(4) 0.056(3) 0.002(3) 0.001(2) 0.003(3)
C10 0.069(4) 0.083(5) 0.059(3) -0.006(3) 0.011(3) -0.008(4)
C11 0.092(5) 0.124(7) 0.073(4) -0.001(4) 0.017(3) -0.025(5)
C12 0.075(5) 0.188(11) 0.102(5) 0.017(6) 0.017(4) -0.036(6)
C13 0.070(5) 0.216(12) 0.108(6) 0.030(7) 0.012(4) -0.013(7)
C14 0.072(4) 0.159(8) 0.089(4) 0.008(5) 0.003(3) 0.016(5)
C15 0.065(4) 0.105(6) 0.062(3) -0.009(3) 0.006(3) 0.003(4)
C16 0.065(4) 0.087(5) 0.060(3) 0.005(3) 0.000(3) 0.004(3)
C17 0.091(5) 0.093(6) 0.091(4) 0.007(4) -0.013(3) 0.017(4)
C18 0.097(5) 0.070(5) 0.078(3) 0.012(3) 0.005(3) 0.015(4)
C19 0.066(3) 0.055(4) 0.059(3) -0.001(3) 0.003(3) 0.001(3)
C20 0.065(3) 0.073(5) 0.057(3) 0.000(3) 0.007(2) -0.005(3)
C21 0.105(5) 0.094(6) 0.124(5) -0.008(5) 0.042(4) -0.020(5)
C22 0.061(3) 0.086(4) 0.047(3) 0.003(3) 0.007(2) -0.001(3)
C23 0.072(4) 0.107(6) 0.062(3) -0.002(3) 0.007(3) 0.004(4)
C24 0.075(4) 0.118(6) 0.069(3) 0.003(4) 0.013(3) 0.016(4)
C25 0.092(5) 0.104(6) 0.071(4) -0.010(4) 0.019(3) 0.011(4)
C26 0.096(5) 0.088(5) 0.064(3) -0.015(3) 0.010(3) -0.003(4)
C27 0.066(4) 0.085(5) 0.051(3) 0.002(3) 0.004(3) -0.001(3)
C28 0.070(4) 0.129(7) 0.059(3) 0.015(4) 0.000(3) 0.004(4)
C29 0.076(4) 0.120(6) 0.061(3) 0.014(4) -0.007(3) -0.005(4)
C30 0.078(4) 0.117(6) 0.067(3) 0.001(4) -0.002(3) -0.005(4)
C31 0.072(5) 0.163(8) 0.085(4) -0.009(5) 0.003(3) -0.010(5)
C32 0.078(5) 0.173(9) 0.085(4) 0.006(5) -0.015(4) 0.018(6)
C33 0.093(6) 0.223(12) 0.136(6) 0.060(8) -0.022(5) 0.021(7)
C34 0.088(5) 0.179(10) 0.111(5) 0.051(6) -0.005(4) 0.002(6)

loop_
_atom_type_symbol
_atom_type_description
_atom_type_scat_dispersion_real
_atom_type_scat_dispersion_imag
_atom_type_scat_source
C C 0.0033 0.0016 'International Tables Vol C Tables 4.2.6.8 and 6.1.1.4'
H H 0.0000 0.0000 'International Tables Vol C Tables 4.2.6.8 and 6.1.1.4'
N N 0.0061 0.0033 'International Tables Vol C Tables 4.2.6.8 and 6.1.1.4'
O O 0.0106 0.0060 'International Tables Vol C Tables 4.2.6.8 and 6.1.1.4'
Cl Cl 0.1484 0.1585 'International Tables Vol C Tables 4.2.6.8 and 6.1.1.4'

loop_
_geom_angle_atom_site_label_1
_geom_angle_atom_site_label_2
_geom_angle_atom_site_label_3
_geom_angle
C1 N1 C18 123.0(5)
C1 N1 C8 112.6(5)
C18 N1 C8 118.4(5)
C9 N2 C10 107.8(5)
C9 N2 H2A 126.1
C10 N2 H2A 126.1
C28 O2 C27 116.2(5)
O1 C1 N1 124.0(7)
O1 C1 C2 128.0(6)
N1 C1 C2 108.0(6)
C7 C2 C3 119.7(6)
C7 C2 C1 109.0(5)
C3 C2 C1 131.3(7)
C4 C3 C2 118.2(7)
C4 C3 H3 120.9
C2 C3 H3 120.9
C5 C4 C3 121.4(6)
C5 C4 H4 119.3
C3 C4 H4 119.3
C4 C5 C6 121.1(7)
C4 C5 H5 119.4
C6 C5 H5 119.4
C7 C6 C5 117.8(7)
C7 C6 H6 121.1
C5 C6 H6 121.1
C6 C7 C2 121.9(5)
C6 C7 C8 129.5(6)
C2 C7 C8 108.6(5)
N1 C8 C9 105.1(4)
N1 C8 C19 115.6(4)
C9 C8 C19 110.2(4)
N1 C8 C7 100.9(4)
C9 C8 C7 112.8(4)
C19 C8 C7 112.0(4)
C16 C9 N2 110.0(5)
C16 C9 C8 126.1(5)
N2 C9 C8 123.8(5)
C11 C10 N2 130.2(7)
C11 C10 C15 122.8(6)
N2 C10 C15 107.1(5)
C10 C11 C12 116.6(8)
C10 C11 H11 121.7
C12 C11 H11 121.7
C13 C12 C11 122.5(8)
C13 C12 H12 118.7
C11 C12 H12 118.7
C12 C13 C14 121.5(8)
C12 C13 H13 119.2
C14 C13 H13 119.2
C13 C14 C15 118.9(8)
C13 C14 H14 120.5
C15 C14 H14 120.5
C16 C15 C10 107.7(5)
C16 C15 C14 134.7(8)
C10 C15 C14 117.6(6)
C9 C16 C15 107.3(6)
C9 C16 C17 122.4(6)
C15 C16 C17 130.3(6)
C16 C17 C18 109.4(5)
C16 C17 H17A 109.8
C18 C17 H17A 109.8
C16 C17 H17B 109.8
C18 C17 H17B 109.8
H17A C17 H17B 108.2
N1 C18 C17 110.1(5)
N1 C18 H18A 109.6
C17 C18 H18A 109.6
N1 C18 H18B 109.6
C17 C18 H18B 109.6
H18A C18 H18B 108.2
C20 C19 C8 131.2(6)
C20 C19 H19 114.4
C8 C19 H19 114.4
C19 C20 C21 126.5(6)
C19 C20 C22 117.3(5)
C21 C20 C22 116.2(5)
C20 C21 H21A 109.5
C20 C21 H21B 109.5
H21A C21 H21B 109.5
C20 C21 H21C 109.5
H21A C21 H21C 109.5
H21B C21 H21C 109.5
C27 C22 C23 117.4(5)
C27 C22 C20 122.6(5)
C23 C22 C20 119.9(5)
C22 C23 C24 121.4(6)
C22 C23 H23 119.3
C24 C23 H23 119.3
C25 C24 C23 119.9(6)
C25 C24 H24 120.0
C23 C24 H24 120.0
C24 C25 C26 120.8(6)
C24 C25 H25 119.6
C26 C25 H25 119.6
C25 C26 C27 118.7(6)
C25 C26 H26 120.7
C27 C26 H26 120.7
C22 C27 C26 121.8(5)
C22 C27 O2 121.9(5)
C26 C27 O2 116.3(5)
O3 C28 O2 123.8(6)
O3 C28 C29 125.1(7)
O2 C28 C29 111.0(6)
C30 C29 C34 118.3(6)
C30 C29 C28 124.9(6)
C34 C29 C28 116.7(7)
C29 C30 C31 121.6(7)
C29 C30 H30 119.2
C31 C30 H30 119.2
C32 C31 C30 120.5(8)
C32 C31 H31 119.7
C30 C31 H31 119.7
C31 C32 C33 119.9(7)
C31 C32 Cl1 121.3(8)
C33 C32 Cl1 118.8(7)
C32 C33 C34 120.0(9)
C32 C33 H33 120.0
C34 C33 H33 120.0
C29 C34 C33 119.4(8)
C29 C34 H34 120.3
C33 C34 H34 120.3

loop_
_geom_bond_atom_site_label_1
_geom_bond_atom_site_label_2
_geom_bond_distance
Cl1 C32 1.724(7)
N1 C1 1.350(8)
N1 C18 1.444(7)
N1 C8 1.484(7)
N2 C9 1.387(7)
N2 C10 1.390(7)
N2 H2A 0.8600
O1 C1 1.253(8)
O2 C28 1.360(8)
O2 C27 1.410(6)
O3 C28 1.185(8)
C1 C2 1.453(9)
C2 C7 1.393(8)
C2 C3 1.398(8)
C3 C4 1.375(11)
C3 H3 0.9300
C4 C5 1.370(12)
C4 H4 0.9300
C5 C6 1.392(8)
C5 H5 0.9300
C6 C7 1.365(8)
C6 H6 0.9300
C7 C8 1.538(7)
C8 C9 1.507(7)
C8 C19 1.508(7)
C9 C16 1.358(7)
C10 C11 1.389(10)
C10 C15 1.412(10)
C11 C12 1.401(10)
C11 H11 0.9300
C12 C13 1.361(14)
C12 H12 0.9300
C13 C14 1.373(13)
C13 H13 0.9300
C14 C15 1.438(8)
C14 H14 0.9300
C15 C16 1.409(8)
C16 C17 1.510(10)
C17 C18 1.512(9)
C17 H17A 0.9700
C17 H17B 0.9700
C18 H18A 0.9700
C18 H18B 0.9700
C19 C20 1.333(7)
C19 H19 0.9300
C20 C21 1.499(10)
C20 C22 1.520(8)
C21 H21A 0.9600
C21 H21B 0.9600
C21 H21C 0.9600
C22 C27 1.377(8)
C22 C23 1.378(8)
C23 C24 1.385(9)
C23 H23 0.9300
C24 C25 1.355(9)
C24 H24 0.9300
C25 C26 1.365(8)
C25 H25 0.9300
C26 C27 1.398(8)
C26 H26 0.9300
C28 C29 1.490(9)
C29 C30 1.358(9)
C29 C34 1.367(11)
C30 C31 1.382(9)
C30 H30 0.9300
C31 C32 1.329(11)
C31 H31 0.9300
C32 C33 1.361(12)
C33 C34 1.416(11)
C33 H33 0.9300
C34 H34 0.9300

loop_
_geom_hbond_atom_site_label_D
_geom_hbond_atom_site_label_H
_geom_hbond_atom_site_label_A
_geom_hbond_distance_DH
_geom_hbond_distance_HA
_geom_hbond_distance_DA
_geom_hbond_angle_DHA
_geom_hbond_site_symmetry_A
C19 H19 O1 0.93 2.59 3.378(8) 142.9 1_545

loop_
_geom_torsion_atom_site_label_1
_geom_torsion_atom_site_label_2
_geom_torsion_atom_site_label_3
_geom_torsion_atom_site_label_4
_geom_torsion
C18 N1 C1 O1 -17.2(8)
C8 N1 C1 O1 -169.5(5)
C18 N1 C1 C2 162.7(5)
C8 N1 C1 C2 10.4(6)
O1 C1 C2 C7 172.2(6)
N1 C1 C2 C7 -7.7(6)
O1 C1 C2 C3 -5.3(10)
N1 C1 C2 C3 174.8(5)
C7 C2 C3 C4 0.4(8)
C1 C2 C3 C4 177.7(6)
C2 C3 C4 C5 -1.0(9)
C3 C4 C5 C6 1.2(10)
C4 C5 C6 C7 -0.9(9)
C5 C6 C7 C2 0.4(8)
C5 C6 C7 C8 -179.8(5)
C3 C2 C7 C6 -0.1(8)
C1 C2 C7 C6 -178.0(5)
C3 C2 C7 C8 -180.0(4)
C1 C2 C7 C8 2.2(6)
C1 N1 C8 C9 108.8(5)
C18 N1 C8 C9 -44.9(6)
C1 N1 C8 C19 -129.6(5)
C18 N1 C8 C19 76.7(6)
C1 N1 C8 C7 -8.6(5)
C18 N1 C8 C7 -162.3(4)
C6 C7 C8 N1 -176.4(5)
C2 C7 C8 N1 3.5(5)
C6 C7 C8 C9 72.1(7)
C2 C7 C8 C9 -108.1(5)
C6 C7 C8 C19 -52.9(7)
C2 C7 C8 C19 127.0(5)
C10 N2 C9 C16 -1.1(5)
C10 N2 C9 C8 177.7(4)
N1 C8 C9 C16 9.7(6)
C19 C8 C9 C16 -115.4(6)
C7 C8 C9 C16 118.7(6)
N1 C8 C9 N2 -168.9(4)
C19 C8 C9 N2 66.0(6)
C7 C8 C9 N2 -59.9(6)
C9 N2 C10 C11 -179.4(5)
C9 N2 C10 C15 -0.2(5)
N2 C10 C11 C12 178.7(6)
C15 C10 C11 C12 -0.4(9)
C10 C11 C12 C13 0.1(11)
C11 C12 C13 C14 1.0(14)
C12 C13 C14 C15 -1.7(12)
C11 C10 C15 C16 -179.3(5)
N2 C10 C15 C16 1.4(6)
C11 C10 C15 C14 -0.3(8)
N2 C10 C15 C14 -179.6(5)
C13 C14 C15 C16 -180.0(7)
C13 C14 C15 C10 1.3(9)
N2 C9 C16 C15 2.0(6)
C8 C9 C16 C15 -176.8(5)
N2 C9 C16 C17 -178.0(5)
C8 C9 C16 C17 3.2(8)
C10 C15 C16 C9 -2.1(6)
C14 C15 C16 C9 179.1(6)
C10 C15 C16 C17 177.9(6)
C14 C15 C16 C17 -0.9(10)
C9 C16 C17 C18 14.4(8)
C15 C16 C17 C18 -165.6(6)
C1 N1 C18 C17 -84.8(7)
C8 N1 C18 C17 66.0(7)
C16 C17 C18 N1 -44.6(7)
N1 C8 C19 C20 21.5(7)
C9 C8 C19 C20 140.3(5)
C7 C8 C19 C20 -93.3(6)
C8 C19 C20 C21 2.5(9)
C8 C19 C20 C22 -176.3(5)
C19 C20 C22 C27 53.2(7)
C21 C20 C22 C27 -125.7(6)
C19 C20 C22 C23 -130.6(6)
C21 C20 C22 C23 50.5(7)
C27 C22 C23 C24 -2.4(8)
C20 C22 C23 C24 -178.8(5)
C22 C23 C24 C25 1.6(9)
C23 C24 C25 C26 -0.8(10)
C24 C25 C26 C27 0.8(9)
C23 C22 C27 C26 2.4(8)
C20 C22 C27 C26 178.7(5)
C23 C22 C27 O2 180.0(5)
C20 C22 C27 O2 -3.7(8)
C25 C26 C27 C22 -1.7(9)
C25 C26 C27 O2 -179.4(5)
C28 O2 C27 C22 71.9(6)
C28 O2 C27 C26 -110.4(6)
C27 O2 C28 O3 2.8(9)
C27 O2 C28 C29 -179.7(4)
O3 C28 C29 C30 -173.7(7)
O2 C28 C29 C30 8.8(9)
O3 C28 C29 C34 2.2(11)
O2 C28 C29 C34 -175.2(6)
C34 C29 C30 C31 4.9(10)
C28 C29 C30 C31 -179.3(6)
C29 C30 C31 C32 -1.1(11)
C30 C31 C32 C33 -2.1(12)
C30 C31 C32 Cl1 179.4(6)
C31 C32 C33 C34 1.5(14)
Cl1 C32 C33 C34 180.0(8)
C30 C29 C34 C33 -5.3(12)
C28 C29 C34 C33 178.5(8)
C32 C33 C34 C29 2.3(15)
